data_4062080
_journal_name_full Organometallics
_journal_year 2003
_chemical_formula_sum 'C18 H30 Cl4 P2 Pd'
_chemical_formula_weight 645.25
_space_group_IT_number 19
_symmetry_cell_setting orthorhombic
_symmetry_space_group_name_Hall 'P 2ac 2ab'
_symmetry_space_group_name_H-M 'P 21 21 21'
_cell_angle_alpha 90.00
_cell_angle_beta 90.00
_cell_angle_gamma 90.00
_cell_formula_units_Z 4
_cell_length_a 10.0378(5)
_cell_length_b 14.0799(7)
_cell_length_c 17.7203(8)
_cell_measurement_temperature 193(2)
_cell_volume 2504.4(2)
_diffrn_ambient_temperature 193(2)
_exptl_crystal_density_diffrn 1.711
_cod_depositor_comments
;
The following automatic conversions were performed:
'_symmetry_cell_setting' value 'Orthorhombic' changed to 'orthorhombic'
according to '/home/saulius/struct/CIF-dictionaries/cif_core.dic'
dictionary named 'cif_core.dic' version 2.4.1 from 2010-06-29.

Automatic conversion script
Id: cif_fix_enum 1527 2010-12-29 10:47:43Z saulius 
;
_cod_database_code 4062080

loop_
_symmetry_equiv_pos_as_xyz
'x, y, z'
'-x+1/2, -y, z+1/2'
'-x, y+1/2, -z+1/2'
'x+1/2, -y+1/2, -z'

loop_
_atom_site_label
_atom_site_type_symbol
_atom_site_fract_x
_atom_site_fract_y
_atom_site_fract_z
_atom_site_U_iso_or_equiv
_atom_site_adp_type
_atom_site_occupancy
_atom_site_symmetry_multiplicity
_atom_site_calc_flag
_atom_site_refinement_flags
_atom_site_disorder_assembly
_atom_site_disorder_group
Pd1 Pd 0.20838(4) 0.05811(3) 0.01968(2) 0.02056(14) Uani 1 1 d . . .
Cl1 Cl 0.43882(14) 0.07096(12) -0.00624(9) 0.0302(3) Uani 1 1 d . . .
Cl2 Cl 0.14191(16) 0.11082(14) -0.10115(8) 0.0333(4) Uani 1 1 d . . .
P1 P 0.25452(15) 0.01350(11) 0.13723(8) 0.0204(3) Uani 1 1 d . . .
P2 P -0.00451(14) 0.04841(11) 0.05106(8) 0.0199(3) Uani 1 1 d . . .
C1 C 0.0992(6) -0.0154(4) 0.1862(3) 0.0209(11) Uani 1 1 d . . .
C2 C 0.0953(6) -0.0474(5) 0.2599(3) 0.0252(12) Uani 1 1 d . . .
H2A H 0.1745 -0.0565 0.2862 0.030 Uiso 1 1 calc R . .
C3 C -0.0253(6) -0.0662(5) 0.2951(3) 0.0279(12) Uani 1 1 d . . .
H3A H -0.0279 -0.0856 0.3452 0.034 Uiso 1 1 calc R . .
C4 C -0.1458(7) -0.0551(5) 0.2525(4) 0.0315(13) Uani 1 1 d . . .
H4A H -0.2274 -0.0699 0.2744 0.038 Uiso 1 1 calc R . .
C5 C -0.1410(7) -0.0225(5) 0.1795(4) 0.0289(13) Uani 1 1 d . . .
H5A H -0.2196 -0.0134 0.1527 0.035 Uiso 1 1 calc R . .
C6 C -0.0182(6) -0.0029(4) 0.1450(3) 0.0229(11) Uani 1 1 d . . .
C7 C 0.3475(7) 0.0973(5) 0.1973(4) 0.0305(13) Uani 1 1 d . . .
H7A H 0.3105 0.0933 0.2484 0.037 Uiso 1 1 calc R . .
C8 C 0.4872(7) 0.0573(6) 0.1996(4) 0.0348(15) Uani 1 1 d . . .
H8A H 0.5353 0.0829 0.2425 0.042 Uiso 1 1 calc R . .
H8B H 0.5349 0.0741 0.1540 0.042 Uiso 1 1 calc R . .
C9 C 0.4762(7) -0.0515(6) 0.2065(4) 0.0358(15) Uani 1 1 d . . .
H9A H 0.5622 -0.0808 0.1974 0.043 Uiso 1 1 calc R . .
H9B H 0.4465 -0.0690 0.2567 0.043 Uiso 1 1 calc R . .
C10 C 0.3747(6) -0.0850(5) 0.1471(4) 0.0273(12) Uani 1 1 d . . .
H10A H 0.4226 -0.0898 0.0991 0.033 Uiso 1 1 calc R . .
C11 C 0.3398(9) 0.2035(6) 0.1718(6) 0.0463(19) Uani 1 1 d . . .
H11A H 0.3904 0.2422 0.2059 0.069 Uiso 1 1 calc R . .
H11B H 0.2486 0.2239 0.1718 0.069 Uiso 1 1 calc R . .
H11C H 0.3757 0.2095 0.1218 0.069 Uiso 1 1 calc R . .
C12 C 0.3186(9) -0.1829(5) 0.1638(5) 0.0438(18) Uani 1 1 d . . .
H12A H 0.3903 -0.2277 0.1677 0.066 Uiso 1 1 calc R . .
H12B H 0.2597 -0.2016 0.1238 0.066 Uiso 1 1 calc R . .
H12C H 0.2703 -0.1812 0.2106 0.066 Uiso 1 1 calc R . .
C13 C -0.0889(6) 0.1646(4) 0.0514(4) 0.0253(12) Uani 1 1 d . . .
H13A H -0.0404 0.2059 0.0164 0.030 Uiso 1 1 calc R . .
C14 C -0.2255(6) 0.1458(5) 0.0170(4) 0.0311(13) Uani 1 1 d . . .
H14A H -0.2618 0.2040 -0.0040 0.037 Uiso 1 1 calc R . .
H14B H -0.2863 0.1225 0.0552 0.037 Uiso 1 1 calc R . .
C15 C -0.2082(7) 0.0717(5) -0.0452(4) 0.0307(13) Uani 1 1 d . . .
H15A H -0.1601 0.0987 -0.0875 0.037 Uiso 1 1 calc R . .
H15B H -0.2944 0.0499 -0.0628 0.037 Uiso 1 1 calc R . .
C16 C -0.1270(6) -0.0135(5) -0.0099(4) 0.0261(12) Uani 1 1 d . . .
H16A H -0.1877 -0.0486 0.0233 0.031 Uiso 1 1 calc R . .
C17 C -0.0928(8) 0.2149(5) 0.1279(4) 0.0365(16) Uani 1 1 d . . .
H17A H -0.1387 0.2744 0.1228 0.055 Uiso 1 1 calc R . .
H17B H -0.0035 0.2262 0.1450 0.055 Uiso 1 1 calc R . .
H17C H -0.1387 0.1757 0.1638 0.055 Uiso 1 1 calc R . .
C18 C -0.0738(8) -0.0824(5) -0.0668(4) 0.0369(15) Uani 1 1 d . . .
H18A H -0.1465 -0.1098 -0.0945 0.055 Uiso 1 1 calc R . .
H18B H -0.0255 -0.1318 -0.0414 0.055 Uiso 1 1 calc R . .
H18C H -0.0153 -0.0498 -0.1010 0.055 Uiso 1 1 calc R . .
C19 C 0.4324(9) -0.1489(6) -0.0969(5) 0.0420(17) Uiso 1 1 d . . .
Cl3 Cl 0.2812(4) -0.1871(3) -0.0618(2) 0.0887(10) Uiso 1 1 d . . .
Cl4 Cl 0.5618(3) -0.17814(19) -0.03068(16) 0.0231(5) Uiso 0.50 1 d P . .
Cl4A Cl 0.4718(3) -0.1953(2) -0.18515(18) 0.0274(6) Uiso 0.50 1 d P . .

loop_
_atom_site_aniso_label
_atom_site_aniso_U_11
_atom_site_aniso_U_22
_atom_site_aniso_U_33
_atom_site_aniso_U_23
_atom_site_aniso_U_13
_atom_site_aniso_U_12
Pd1 0.0168(2) 0.0277(2) 0.0172(2) 0.00017(16) 0.00108(15) -0.00136(15)
Cl1 0.0188(6) 0.0441(8) 0.0278(7) 0.0025(6) 0.0036(5) -0.0019(6)
Cl2 0.0269(7) 0.0536(10) 0.0194(7) 0.0072(6) -0.0009(6) -0.0058(7)
P1 0.0157(6) 0.0268(7) 0.0186(6) -0.0002(5) -0.0002(5) 0.0001(5)
P2 0.0166(6) 0.0259(7) 0.0170(6) 0.0021(5) -0.0011(5) -0.0007(5)
C1 0.016(2) 0.025(3) 0.022(3) 0.002(2) -0.001(2) 0.001(2)
C2 0.022(3) 0.034(3) 0.020(3) -0.002(2) 0.002(2) 0.002(2)
C3 0.029(3) 0.034(3) 0.021(3) 0.007(2) 0.007(2) 0.004(3)
C4 0.025(3) 0.039(3) 0.031(3) 0.003(3) 0.005(2) -0.003(3)
C5 0.021(3) 0.037(3) 0.028(3) 0.000(2) -0.001(2) -0.002(2)
C6 0.021(3) 0.028(3) 0.020(3) 0.002(2) 0.000(2) 0.001(2)
C7 0.032(3) 0.036(3) 0.024(3) -0.003(2) -0.002(3) -0.010(3)
C8 0.024(3) 0.056(4) 0.024(3) 0.004(3) -0.010(2) -0.011(3)
C9 0.020(3) 0.055(4) 0.033(3) 0.015(3) -0.005(2) 0.005(3)
C10 0.021(3) 0.036(3) 0.025(3) 0.002(2) -0.004(2) 0.010(2)
C11 0.046(4) 0.032(3) 0.061(5) -0.005(3) -0.001(4) -0.003(3)
C12 0.047(5) 0.032(3) 0.052(5) -0.005(3) -0.005(4) 0.002(3)
C13 0.025(3) 0.028(3) 0.023(3) 0.001(2) -0.005(2) 0.004(2)
C14 0.024(3) 0.039(3) 0.030(3) -0.004(3) 0.001(3) 0.006(2)
C15 0.023(3) 0.045(3) 0.025(3) -0.003(2) -0.005(2) 0.003(3)
C16 0.020(3) 0.034(3) 0.025(3) -0.004(2) -0.002(2) -0.006(2)
C17 0.042(4) 0.036(3) 0.032(4) -0.004(3) -0.011(3) 0.012(3)
C18 0.036(4) 0.037(3) 0.037(4) -0.014(3) -0.004(3) -0.002(3)

loop_
_geom_bond_atom_site_label_1
_geom_bond_atom_site_label_2
_geom_bond_distance
_geom_bond_site_symmetry_2
_geom_bond_publ_flag
Pd1 P2 2.2122(15) . ?
Pd1 P1 2.2243(15) . ?
Pd1 Cl2 2.3623(16) . ?
Pd1 Cl1 2.3652(15) . ?
P1 C1 1.829(6) . ?
P1 C10 1.847(6) . ?
P1 C7 1.844(7) . ?
P2 C6 1.820(6) . ?
P2 C13 1.842(6) . ?
P2 C16 1.854(6) . ?
C1 C6 1.397(8) . ?
C1 C2 1.382(9) . ?
C2 C3 1.388(8) . ?
C2 H2A 0.9300 . ?
C3 C4 1.434(9) . ?
C3 H3A 0.9300 . ?
C4 C5 1.374(9) . ?
C4 H4A 0.9300 . ?
C5 C6 1.402(9) . ?
C5 H5A 0.9300 . ?
C7 C8 1.512(10) . ?
C7 C11 1.563(11) . ?
C7 H7A 0.9800 . ?
C8 C9 1.540(12) . ?
C8 H8A 0.9700 . ?
C8 H8B 0.9700 . ?
C9 C10 1.539(9) . ?
C9 H9A 0.9700 . ?
C9 H9B 0.9700 . ?
C10 C12 1.517(11) . ?
C10 H10A 0.9800 . ?
C11 H11A 0.9600 . ?
C11 H11B 0.9600 . ?
C11 H11C 0.9600 . ?
C12 H12A 0.9600 . ?
C12 H12B 0.9600 . ?
C12 H12C 0.9600 . ?
C13 C14 1.524(9) . ?
C13 C17 1.530(10) . ?
C13 H13A 0.9800 . ?
C14 C15 1.527(9) . ?
C14 H14A 0.9700 . ?
C14 H14B 0.9700 . ?
C15 C16 1.579(9) . ?
C15 H15A 0.9700 . ?
C15 H15B 0.9700 . ?
C16 C18 1.498(10) . ?
C16 H16A 0.9800 . ?
C17 H17A 0.9600 . ?
C17 H17B 0.9600 . ?
C17 H17C 0.9600 . ?
C18 H18A 0.9600 . ?
C18 H18B 0.9600 . ?
C18 H18C 0.9600 . ?
C19 Cl3 1.726(10) . ?
C19 Cl4A 1.741(9) . ?
C19 Cl4 1.798(10) . ?
